data_7061498
loop_
_publ_author_name
'Akhter, Suffora'
'Rehman, Abdur'
'Abidi, S. M. A.'
'Arjmand, Farukh'
'Tabassum, Sartaj'

_publ_section_title
;
 Synthesis, structural insights, and biological screening of DNA targeted
 Ru(ii)(\h6-p-cymene) complexes containing bioactive amino-benzothiazole
 ligand scaffolds
;
_journal_issue 23
_journal_name_full 'New Journal of Chemistry'
_journal_page_first 11462
_journal_page_last 11473
_journal_paper_doi 10.1039/D2NJ00883A
_journal_volume 46
_journal_year 2022
_chemical_formula_moiety 'C17 H19 Cl2 F N2 Ru S'
_chemical_formula_sum 'C17 H19 Cl2 F N2 Ru S'
_chemical_formula_weight 474.37
_space_group_crystal_system monoclinic
_space_group_IT_number 14
_space_group_name_Hall '-P 2yn'
_space_group_name_H-M_alt 'P 1 21/n 1'
_atom_sites_solution_hydrogens mixed
_audit_creation_date 2021-01-23
_audit_creation_method
;
Olex2 1.3
(compiled 2020.11.12 svn.r5f609507 for OlexSys, GUI svn.r6226)
;
_audit_update_record
;
2021-01-23 deposited with the CCDC.	2022-05-11 downloaded from the CCDC.
;
_cell_angle_alpha 90
_cell_angle_beta 105.312(2)
_cell_angle_gamma 90
_cell_formula_units_Z 4
_cell_length_a 13.4970(3)
_cell_length_b 7.3836(2)
_cell_length_c 21.9509(6)
_cell_measurement_reflns_used 15345
_cell_measurement_temperature 293(2)
_cell_measurement_theta_max 25.1750
_cell_measurement_theta_min 1.9190
_cell_volume 2109.90(10)
_computing_cell_refinement 'CrysAlisPro 1.171.40.82a (Rigaku OD, 2020)'
_computing_data_collection 'CrysAlisPro 1.171.40.82a (Rigaku OD, 2020)'
_computing_data_reduction 'CrysAlisPro 1.171.40.82a (Rigaku OD, 2020)'
_computing_molecular_graphics 'Olex2 1.3 (Dolomanov et al., 2009)'
_computing_publication_material 'Olex2 1.3 (Dolomanov et al., 2009)'
_computing_structure_refinement 'SHELXL 2018/3 (Sheldrick, 2015)'
_diffrn_ambient_temperature 293(2)
_diffrn_measured_fraction_theta_full 1.000
_diffrn_measured_fraction_theta_max 0.979
_diffrn_measurement_device_type 'XtaLAB Synergy, Dualflex, HyPix3000'
_diffrn_measurement_method '\w scans'
_diffrn_radiation_type MoK\a
_diffrn_radiation_wavelength 0.71073
_diffrn_reflns_av_R_equivalents 0.0694
_diffrn_reflns_av_unetI/netI 0.0369
_diffrn_reflns_Laue_measured_fraction_full 1.000
_diffrn_reflns_Laue_measured_fraction_max 0.979
_diffrn_reflns_limit_h_max 17
_diffrn_reflns_limit_h_min -16
_diffrn_reflns_limit_k_max 9
_diffrn_reflns_limit_k_min -9
_diffrn_reflns_limit_l_max 27
_diffrn_reflns_limit_l_min -27
_diffrn_reflns_number 59877
_diffrn_reflns_point_group_measured_fraction_full 1.000
_diffrn_reflns_point_group_measured_fraction_max 0.979
_diffrn_reflns_theta_full 25.242
_diffrn_reflns_theta_max 27.158
_diffrn_reflns_theta_min 1.924
_diffrn_source 'micro-focus sealed X-ray tube'
_exptl_absorpt_coefficient_mu 1.105
_exptl_absorpt_correction_T_max 1.00000
_exptl_absorpt_correction_T_min 0.53111
_exptl_absorpt_correction_type multi-scan
_exptl_absorpt_process_details
;
CrysAlisPro 1.171.40.82a (Rigaku Oxford Diffraction, 2020)
Empirical absorption correction using spherical harmonics,
implemented in SCALE3 ABSPACK scaling algorithm.
;
_exptl_crystal_colour brown
_exptl_crystal_density_diffrn 1.493
_exptl_crystal_description block
_exptl_crystal_F_000 952
_refine_diff_density_max 0.792
_refine_diff_density_min -0.715
_refine_diff_density_rms 0.092
_refine_ls_extinction_method none
_refine_ls_goodness_of_fit_ref 1.035
_refine_ls_hydrogen_treatment constr
_refine_ls_matrix_type full
_refine_ls_number_parameters 221
_refine_ls_number_reflns 4588
_refine_ls_number_restraints 0
_refine_ls_restrained_S_all 1.035
_refine_ls_R_factor_all 0.0610
_refine_ls_R_factor_gt 0.0453
_refine_ls_shift/su_max 0.001
_refine_ls_shift/su_mean 0.000
_refine_ls_structure_factor_coef Fsqd
_refine_ls_weighting_details 'w=1/[\s^2^(Fo^2^)+(0.0354P)^2^+4.9287P] where P=(Fo^2^+2Fc^2^)/3'
_refine_ls_weighting_scheme calc
_refine_ls_wR_factor_gt 0.0979
_refine_ls_wR_factor_ref 0.1046
_reflns_Friedel_coverage 0.000
_reflns_number_gt 3580
_reflns_number_total 4588
_reflns_threshold_expression 'I > 2\s(I)'
_cod_data_source_file d2nj00883a2.cif
_cod_data_source_block ov_sa15
_cod_depositor_comments 'Adding full bibliography for 7061497--7061498.cif.'
_cod_original_cell_volume 2109.89(10)
_cod_database_code 7061498
_shelx_shelxl_version_number 2018/3
_shelx_space_group_comment
;
The symmetry employed for this shelxl refinement is uniquely defined
by the following loop, which should always be used as a source of
symmetry information in preference to the above space-group names.
They are only intended as comments.
;
_olex2_refinement_description
;
1. Fixed Uiso
 At 1.2 times of:
  All C(H) groups, All N(H,H) groups
 At 1.5 times of:
  All C(H,H,H) groups
2.a Rotating group:
 N2(H2A,H2B)
2.b Ternary CH refined with riding coordinates:
 C14(H14)
2.c Aromatic/amide H refined with riding coordinates:
 C13(H13), C12(H12), C9(H9), C10(H10), C6(H6), C3(H3), C5(H5)
2.d Idealised Me refined as rotating group:
 C17(H17A,H17B,H17C), C15(H15A,H15B,H15C), C16(H16A,H16B,H16C)
;
_smtbx_masks_void_probe_radius 1.2
_smtbx_masks_void_truncation_radius 1.2
_olex2_submission_special_instructions 'No special instructions were received'

loop_
_space_group_symop_operation_xyz
'x, y, z'
'-x+1/2, y+1/2, -z+1/2'
'-x, -y, -z'
'x-1/2, -y-1/2, z-1/2'

loop_
_atom_site_label
_atom_site_type_symbol
_atom_site_fract_x
_atom_site_fract_y
_atom_site_fract_z
_atom_site_U_iso_or_equiv
_atom_site_adp_type
_atom_site_occupancy
_atom_site_site_symmetry_order
_atom_site_calc_flag
_atom_site_refinement_flags_posn
_atom_site_refinement_flags_adp
_atom_site_refinement_flags_occupancy
_atom_site_disorder_assembly
_atom_site_disorder_group
Ru1 Ru 0.20047(2) 0.65475(4) 0.53670(2) 0.03605(11) Uani 1 1 d . . . . .
Cl1 Cl 0.22382(8) 0.37853(14) 0.59909(5) 0.0478(3) Uani 1 1 d . . . . .
Cl2 Cl 0.18432(8) 0.44737(16) 0.44835(5) 0.0505(3) Uani 1 1 d . . . . .
S1 S 0.56209(8) 0.67146(18) 0.58030(6) 0.0560(3) Uani 1 1 d . . . . .
N1 N 0.3626(2) 0.6669(5) 0.54047(16) 0.0421(8) Uani 1 1 d . . . . .
F1 F 0.5399(2) 0.9008(5) 0.35622(17) 0.0902(11) Uani 1 1 d . . . . .
N2 N 0.4333(3) 0.5704(6) 0.64619(18) 0.0620(11) Uani 1 1 d . . . . .
H2A H 0.447315 0.655491 0.674400 0.074 Uiso 1 1 d R U . . .
H2B H 0.371105 0.533120 0.642670 0.074 Uiso 1 1 d R U . . .
C8 C 0.1594(3) 0.8074(5) 0.6120(2) 0.0413(10) Uani 1 1 d . . . . .
C7 C 0.3992(3) 0.7320(6) 0.4902(2) 0.0422(10) Uani 1 1 d . . . . .
C13 C 0.0726(3) 0.7133(6) 0.5756(2) 0.0438(10) Uani 1 1 d . . . . .
H13 H 0.037127 0.636549 0.596008 0.053 Uiso 1 1 calc R U . . .
C12 C 0.0385(3) 0.7316(6) 0.5105(2) 0.0467(10) Uani 1 1 d . . . . .
H12 H -0.018694 0.667090 0.488081 0.056 Uiso 1 1 calc R U . . .
C9 C 0.2108(3) 0.9207(6) 0.5799(2) 0.0445(10) Uani 1 1 d . . . . .
H9 H 0.268410 0.983962 0.602529 0.053 Uiso 1 1 calc R U . . .
C11 C 0.0910(3) 0.8494(6) 0.4778(2) 0.0462(10) Uani 1 1 d . . . . .
C1 C 0.4398(3) 0.6336(6) 0.5897(2) 0.0469(10) Uani 1 1 d . . . . .
C10 C 0.1768(3) 0.9416(6) 0.5129(2) 0.0490(11) Uani 1 1 d . . . . .
H10 H 0.212598 1.018092 0.492612 0.059 Uiso 1 1 calc R U . . .
C2 C 0.5068(3) 0.7403(6) 0.5037(2) 0.0485(11) Uani 1 1 d . . . . .
C14 C 0.1922(4) 0.7784(7) 0.6830(2) 0.0551(12) Uani 1 1 d . . . . .
H14 H 0.200876 0.647877 0.690560 0.066 Uiso 1 1 calc R U . . .
C4 C 0.4948(4) 0.8447(7) 0.4019(3) 0.0633(14) Uani 1 1 d . . . . .
C6 C 0.3407(4) 0.7826(7) 0.4318(2) 0.0543(12) Uani 1 1 d . . . . .
H6 H 0.269382 0.777660 0.422646 0.065 Uiso 1 1 calc R U . . .
C3 C 0.5554(4) 0.7962(7) 0.4592(3) 0.0595(13) Uani 1 1 d . . . . .
H3 H 0.626654 0.800458 0.468103 0.071 Uiso 1 1 calc R U . . .
C17 C 0.0550(4) 0.8626(8) 0.4073(2) 0.0654(14) Uani 1 1 d . . . . .
H17A H 0.095572 0.950949 0.392632 0.098 Uiso 1 1 calc R U . . .
H17B H -0.015831 0.898471 0.395134 0.098 Uiso 1 1 calc R U . . .
H17C H 0.062331 0.746947 0.389010 0.098 Uiso 1 1 calc R U . . .
C5 C 0.3880(4) 0.8417(7) 0.3862(3) 0.0629(13) Uani 1 1 d . . . . .
H5 H 0.349362 0.877970 0.346496 0.075 Uiso 1 1 calc R U . . .
C15 C 0.2946(4) 0.8701(9) 0.7152(2) 0.0777(17) Uani 1 1 d . . . . .
H15A H 0.347112 0.826321 0.696762 0.117 Uiso 1 1 calc R U . . .
H15B H 0.312926 0.842462 0.759475 0.117 Uiso 1 1 calc R U . . .
H15C H 0.287801 0.998803 0.709429 0.117 Uiso 1 1 calc R U . . .
C16 C 0.1082(5) 0.8433(9) 0.7132(3) 0.086(2) Uani 1 1 d . . . . .
H16A H 0.100214 0.972098 0.708136 0.130 Uiso 1 1 calc R U . . .
H16B H 0.127335 0.813775 0.757324 0.130 Uiso 1 1 calc R U . . .
H16C H 0.044518 0.784738 0.692956 0.130 Uiso 1 1 calc R U . . .

loop_
_atom_site_aniso_label
_atom_site_aniso_U_11
_atom_site_aniso_U_22
_atom_site_aniso_U_33
_atom_site_aniso_U_23
_atom_site_aniso_U_13
_atom_site_aniso_U_12
Ru1 0.02975(17) 0.03788(18) 0.04430(19) -0.00143(15) 0.01644(13) 0.00149(14)
Cl1 0.0477(6) 0.0391(6) 0.0590(6) 0.0039(5) 0.0184(5) 0.0042(5)
Cl2 0.0432(6) 0.0574(7) 0.0558(6) -0.0126(5) 0.0217(5) -0.0016(5)
S1 0.0308(5) 0.0690(8) 0.0696(8) -0.0145(6) 0.0154(5) -0.0022(5)
N1 0.0333(18) 0.045(2) 0.050(2) -0.0012(17) 0.0148(16) -0.0005(15)
F1 0.079(2) 0.104(3) 0.109(3) 0.032(2) 0.062(2) 0.0007(19)
N2 0.047(2) 0.089(3) 0.051(2) -0.008(2) 0.0135(19) -0.005(2)
C8 0.041(2) 0.038(2) 0.050(2) -0.0019(18) 0.0207(19) 0.0121(18)
C7 0.035(2) 0.040(2) 0.058(3) -0.001(2) 0.022(2) 0.0023(18)
C13 0.035(2) 0.042(2) 0.063(3) -0.001(2) 0.027(2) 0.0035(18)
C12 0.033(2) 0.047(3) 0.063(3) -0.007(2) 0.017(2) 0.0055(19)
C9 0.041(2) 0.038(2) 0.059(3) -0.007(2) 0.019(2) 0.0012(18)
C11 0.044(2) 0.047(2) 0.051(2) 0.006(2) 0.017(2) 0.019(2)
C1 0.034(2) 0.050(3) 0.059(3) -0.009(2) 0.015(2) -0.0014(19)
C10 0.047(3) 0.037(2) 0.069(3) 0.008(2) 0.027(2) 0.008(2)
C2 0.037(2) 0.038(2) 0.078(3) -0.012(2) 0.029(2) -0.0019(18)
C14 0.070(3) 0.049(3) 0.049(3) 0.000(2) 0.022(2) 0.016(2)
C4 0.060(3) 0.056(3) 0.090(4) 0.002(3) 0.048(3) -0.004(3)
C6 0.044(3) 0.057(3) 0.070(3) 0.007(2) 0.031(2) 0.008(2)
C3 0.044(3) 0.051(3) 0.093(4) -0.006(3) 0.036(3) -0.003(2)
C17 0.061(3) 0.085(4) 0.052(3) 0.012(3) 0.017(2) 0.022(3)
C5 0.058(3) 0.067(3) 0.070(3) 0.019(3) 0.028(3) 0.007(3)
C15 0.087(4) 0.088(4) 0.052(3) -0.020(3) 0.007(3) 0.006(3)
C16 0.103(5) 0.112(5) 0.057(3) 0.009(3) 0.043(3) 0.037(4)

loop_
_atom_type_symbol
_atom_type_description
_atom_type_scat_dispersion_real
_atom_type_scat_dispersion_imag
_atom_type_scat_source
C C 0.0033 0.0016 'International Tables Vol C Tables 4.2.6.8 and 6.1.1.4'
H H 0.0000 0.0000 'International Tables Vol C Tables 4.2.6.8 and 6.1.1.4'
Cl Cl 0.1484 0.1585 'International Tables Vol C Tables 4.2.6.8 and 6.1.1.4'
F F 0.0171 0.0103 'International Tables Vol C Tables 4.2.6.8 and 6.1.1.4'
N N 0.0061 0.0033 'International Tables Vol C Tables 4.2.6.8 and 6.1.1.4'
Ru Ru -1.2594 0.8363 'International Tables Vol C Tables 4.2.6.8 and 6.1.1.4'
S S 0.1246 0.1234 'International Tables Vol C Tables 4.2.6.8 and 6.1.1.4'

loop_
_geom_angle_atom_site_label_1
_geom_angle_atom_site_label_2
_geom_angle_atom_site_label_3
_geom_angle
_geom_angle_site_symmetry_1
_geom_angle_site_symmetry_3
_geom_angle_publ_flag
Cl1 Ru1 Cl2 83.81(4) . . ?
N1 Ru1 Cl1 91.94(10) . . ?
N1 Ru1 Cl2 86.20(9) . . ?
N1 Ru1 C8 113.82(15) . . ?
N1 Ru1 C12 158.24(16) . . ?
N1 Ru1 C11 120.38(15) . . ?
N1 Ru1 C10 92.95(15) . . ?
C8 Ru1 Cl1 91.59(11) . . ?
C8 Ru1 Cl2 159.66(12) . . ?
C8 Ru1 C11 81.02(15) . . ?
C13 Ru1 Cl1 86.77(12) . . ?
C13 Ru1 Cl2 121.84(12) . . ?
C13 Ru1 N1 151.52(15) . . ?
C13 Ru1 C8 37.92(16) . . ?
C13 Ru1 C12 37.23(16) . . ?
C13 Ru1 C9 67.17(16) . . ?
C13 Ru1 C11 67.79(16) . . ?
C13 Ru1 C10 79.55(16) . . ?
C12 Ru1 Cl1 109.78(13) . . ?
C12 Ru1 Cl2 94.64(12) . . ?
C12 Ru1 C8 68.25(16) . . ?
C12 Ru1 C11 37.90(16) . . ?
C12 Ru1 C10 67.17(17) . . ?
C9 Ru1 Cl1 121.96(12) . . ?
C9 Ru1 Cl2 154.09(12) . . ?
C9 Ru1 N1 89.89(14) . . ?
C9 Ru1 C8 37.21(15) . . ?
C9 Ru1 C12 79.87(16) . . ?
C9 Ru1 C11 67.94(17) . . ?
C9 Ru1 C10 38.30(17) . . ?
C11 Ru1 Cl1 147.17(13) . . ?
C11 Ru1 Cl2 92.14(12) . . ?
C10 Ru1 Cl1 159.58(13) . . ?
C10 Ru1 Cl2 116.29(13) . . ?
C10 Ru1 C8 68.33(16) . . ?
C10 Ru1 C11 36.79(17) . . ?
C2 S1 C1 89.1(2) . . ?
C7 N1 Ru1 122.9(3) . . ?
C1 N1 Ru1 126.7(3) . . ?
C1 N1 C7 110.1(3) . . ?
H2A N2 H2B 108.5 . . ?
C1 N2 H2A 110.5 . . ?
C1 N2 H2B 109.0 . . ?
C13 C8 Ru1 70.0(2) . . ?
C13 C8 C14 118.9(4) . . ?
C9 C8 Ru1 70.6(2) . . ?
C9 C8 C13 117.4(4) . . ?
C9 C8 C14 123.7(4) . . ?
C14 C8 Ru1 129.7(3) . . ?
C2 C7 N1 114.0(4) . . ?
C6 C7 N1 126.3(4) . . ?
C6 C7 C2 119.7(4) . . ?
Ru1 C13 H13 129.4 . . ?
C8 C13 Ru1 72.1(2) . . ?
C8 C13 H13 118.9 . . ?
C12 C13 Ru1 72.2(2) . . ?
C12 C13 C8 122.3(4) . . ?
C12 C13 H13 118.9 . . ?
Ru1 C12 H12 129.8 . . ?
C13 C12 Ru1 70.5(2) . . ?
C13 C12 H12 119.9 . . ?
C13 C12 C11 120.2(4) . . ?
C11 C12 Ru1 72.3(2) . . ?
C11 C12 H12 119.9 . . ?
Ru1 C9 H9 129.5 . . ?
C8 C9 Ru1 72.2(2) . . ?
C8 C9 H9 119.4 . . ?
C8 C9 C10 121.2(4) . . ?
C10 C9 Ru1 71.4(2) . . ?
C10 C9 H9 119.4 . . ?
C12 C11 Ru1 69.8(2) . . ?
C12 C11 C17 119.4(4) . . ?
C10 C11 Ru1 70.4(2) . . ?
C10 C11 C12 118.1(4) . . ?
C10 C11 C17 122.5(4) . . ?
C17 C11 Ru1 129.0(3) . . ?
N1 C1 S1 116.3(3) . . ?
N1 C1 N2 126.3(4) . . ?
N2 C1 S1 117.4(3) . . ?
Ru1 C10 H10 129.9 . . ?
C9 C10 Ru1 70.3(2) . . ?
C9 C10 H10 119.6 . . ?
C11 C10 Ru1 72.8(3) . . ?
C11 C10 C9 120.9(4) . . ?
C11 C10 H10 119.6 . . ?
C7 C2 S1 110.4(3) . . ?
C3 C2 S1 128.0(4) . . ?
C3 C2 C7 121.6(5) . . ?
C8 C14 H14 107.6 . . ?
C8 C14 C15 113.2(4) . . ?
C8 C14 C16 110.6(4) . . ?
C15 C14 H14 107.6 . . ?
C16 C14 H14 107.6 . . ?
C16 C14 C15 110.0(5) . . ?
F1 C4 C5 117.2(5) . . ?
C3 C4 F1 119.0(5) . . ?
C3 C4 C5 123.8(5) . . ?
C7 C6 H6 120.1 . . ?
C7 C6 C5 119.8(4) . . ?
C5 C6 H6 120.1 . . ?
C2 C3 H3 121.5 . . ?
C4 C3 C2 117.0(5) . . ?
C4 C3 H3 121.5 . . ?
C11 C17 H17A 109.5 . . ?
C11 C17 H17B 109.5 . . ?
C11 C17 H17C 109.5 . . ?
H17A C17 H17B 109.5 . . ?
H17A C17 H17C 109.5 . . ?
H17B C17 H17C 109.5 . . ?
C4 C5 C6 118.0(5) . . ?
C4 C5 H5 121.0 . . ?
C6 C5 H5 121.0 . . ?
C14 C15 H15A 109.5 . . ?
C14 C15 H15B 109.5 . . ?
C14 C15 H15C 109.5 . . ?
H15A C15 H15B 109.5 . . ?
H15A C15 H15C 109.5 . . ?
H15B C15 H15C 109.5 . . ?
C14 C16 H16A 109.5 . . ?
C14 C16 H16B 109.5 . . ?
C14 C16 H16C 109.5 . . ?
H16A C16 H16B 109.5 . . ?
H16A C16 H16C 109.5 . . ?
H16B C16 H16C 109.5 . . ?

loop_
_geom_bond_atom_site_label_1
_geom_bond_atom_site_label_2
_geom_bond_distance
_geom_bond_site_symmetry_2
_geom_bond_publ_flag
Ru1 Cl1 2.4303(11) . ?
Ru1 Cl2 2.4352(11) . ?
Ru1 N1 2.170(3) . ?
Ru1 C8 2.189(4) . ?
Ru1 C13 2.162(4) . ?
Ru1 C12 2.183(4) . ?
Ru1 C9 2.169(4) . ?
Ru1 C11 2.216(4) . ?
Ru1 C10 2.185(4) . ?
S1 C1 1.739(4) . ?
S1 C2 1.726(5) . ?
N1 C7 1.407(5) . ?
N1 C1 1.312(5) . ?
F1 C4 1.367(5) . ?
N2 H2A 0.8671 . ?
N2 H2B 0.8669 . ?
N2 C1 1.349(6) . ?
C8 C13 1.414(6) . ?
C8 C9 1.391(6) . ?
C8 C14 1.518(6) . ?
C7 C2 1.405(6) . ?
C7 C6 1.368(6) . ?
C13 H13 0.9300 . ?
C13 C12 1.387(6) . ?
C12 H12 0.9300 . ?
C12 C11 1.429(6) . ?
C9 H9 0.9300 . ?
C9 C10 1.428(6) . ?
C11 C10 1.389(6) . ?
C11 C17 1.497(6) . ?
C10 H10 0.9300 . ?
C2 C3 1.375(7) . ?
C14 H14 0.9800 . ?
C14 C15 1.534(7) . ?
C14 C16 1.533(7) . ?
C4 C3 1.356(8) . ?
C4 C5 1.391(7) . ?
C6 H6 0.9300 . ?
C6 C5 1.392(6) . ?
C3 H3 0.9300 . ?
C17 H17A 0.9600 . ?
C17 H17B 0.9600 . ?
C17 H17C 0.9600 . ?
C5 H5 0.9300 . ?
C15 H15A 0.9600 . ?
C15 H15B 0.9600 . ?
C15 H15C 0.9600 . ?
C16 H16A 0.9600 . ?
C16 H16B 0.9600 . ?
C16 H16C 0.9600 . ?

loop_
_geom_torsion_atom_site_label_1
_geom_torsion_atom_site_label_2
_geom_torsion_atom_site_label_3
_geom_torsion_atom_site_label_4
_geom_torsion
_geom_torsion_site_symmetry_1
_geom_torsion_site_symmetry_2
_geom_torsion_site_symmetry_3
_geom_torsion_site_symmetry_4
_geom_torsion_publ_flag
Ru1 N1 C7 C2 175.8(3) . . . . ?
Ru1 N1 C7 C6 -5.1(6) . . . . ?
Ru1 N1 C1 S1 -175.14(19) . . . . ?
Ru1 N1 C1 N2 6.1(7) . . . . ?
Ru1 C8 C13 C12 -54.3(4) . . . . ?
Ru1 C8 C9 C10 54.1(4) . . . . ?
Ru1 C8 C14 C15 85.7(5) . . . . ?
Ru1 C8 C14 C16 -150.4(4) . . . . ?
Ru1 C13 C12 C11 -54.6(3) . . . . ?
Ru1 C12 C11 C10 -53.0(3) . . . . ?
Ru1 C12 C11 C17 124.3(4) . . . . ?
Ru1 C9 C10 C11 54.6(4) . . . . ?
Ru1 C11 C10 C9 -53.4(4) . . . . ?
S1 C2 C3 C4 -179.8(4) . . . . ?
N1 C7 C2 S1 -1.4(5) . . . . ?
N1 C7 C2 C3 178.2(4) . . . . ?
N1 C7 C6 C5 -178.9(4) . . . . ?
F1 C4 C3 C2 -179.9(4) . . . . ?
F1 C4 C5 C6 179.1(5) . . . . ?
C8 C13 C12 Ru1 54.2(3) . . . . ?
C8 C13 C12 C11 -0.3(6) . . . . ?
C8 C9 C10 Ru1 -54.5(4) . . . . ?
C8 C9 C10 C11 0.1(6) . . . . ?
C7 N1 C1 S1 -1.4(5) . . . . ?
C7 N1 C1 N2 179.8(4) . . . . ?
C7 C2 C3 C4 0.7(7) . . . . ?
C7 C6 C5 C4 0.8(8) . . . . ?
C13 C8 C9 Ru1 -53.8(3) . . . . ?
C13 C8 C9 C10 0.3(6) . . . . ?
C13 C8 C14 C15 172.9(4) . . . . ?
C13 C8 C14 C16 -63.2(6) . . . . ?
C13 C12 C11 Ru1 53.8(3) . . . . ?
C13 C12 C11 C10 0.7(6) . . . . ?
C13 C12 C11 C17 178.0(4) . . . . ?
C12 C11 C10 Ru1 52.8(3) . . . . ?
C12 C11 C10 C9 -0.6(6) . . . . ?
C9 C8 C13 Ru1 54.1(3) . . . . ?
C9 C8 C13 C12 -0.2(6) . . . . ?
C9 C8 C14 C15 -6.4(6) . . . . ?
C9 C8 C14 C16 117.6(5) . . . . ?
C1 S1 C2 C7 0.5(3) . . . . ?
C1 S1 C2 C3 -179.1(5) . . . . ?
C1 N1 C7 C2 1.8(5) . . . . ?
C1 N1 C7 C6 -179.1(5) . . . . ?
C2 S1 C1 N1 0.5(4) . . . . ?
C2 S1 C1 N2 179.4(4) . . . . ?
C2 C7 C6 C5 0.2(7) . . . . ?
C14 C8 C13 Ru1 -125.1(3) . . . . ?
C14 C8 C13 C12 -179.5(4) . . . . ?
C14 C8 C9 Ru1 125.4(4) . . . . ?
C14 C8 C9 C10 179.5(4) . . . . ?
C6 C7 C2 S1 179.4(4) . . . . ?
C6 C7 C2 C3 -0.9(7) . . . . ?
C3 C4 C5 C6 -1.0(8) . . . . ?
C17 C11 C10 Ru1 -124.4(4) . . . . ?
C17 C11 C10 C9 -177.8(4) . . . . ?
C5 C4 C3 C2 0.3(8) . . . . ?

loop_
_smtbx_masks_void_nr
_smtbx_masks_void_average_x
_smtbx_masks_void_average_y
_smtbx_masks_void_average_z
_smtbx_masks_void_volume
_smtbx_masks_void_count_electrons
_smtbx_masks_void_content
1 0.250 -0.838 0.250 236.7 59.2 '2 methanol,2 water'
2 -0.250 -0.520 0.750 236.7 59.2 '2 methanol,2 water'
